data_1571750
loop_
_publ_author_name
'Risa, Arnau'
'Barrios, Leon&#xed; A'
'Diego, Rosa'
'Roubeau, Olivier'
'Aleshin, Dmitry Y.'
'Nelyubina, Yulia'
'Novikov, Valentin'
'Teat, Simon J.'
'Ribas-Ari&#xf1;o, Jordi'
'Arom&#xed;, Guillem'

_publ_section_title
;
 Engineered &#x3c0;&#x22ef;&#x3c0; interactions favour supramolecular
 dimers X@[FeL<sub>3</sub>]<sub>2</sub> (X = Cl, Br, I): solid state and
 solution structure.
;
_journal_issue 24
_journal_name_full 'Chemical science'
_journal_page_first 9047
_journal_page_last 9053
_journal_paper_doi 10.1039/d4sc01365d
_journal_volume 15
_journal_year 2024
_chemical_formula_moiety '2(C90 H60 Fe N18), 3(F6 P), Cl, 4(C3 H6 O)'
_chemical_formula_sum 'C192 H144 Cl F18 Fe2 N36 O4 P3'
_chemical_formula_weight 3601.48
_space_group_crystal_system cubic
_space_group_IT_number 198
_space_group_name_Hall 'P 2ac 2ab 3'
_space_group_name_H-M_alt 'P 21 3'
_atom_sites_solution_hydrogens mixed
_audit_creation_method SHELXL-2017/1
_audit_update_record
;
2023-07-06 deposited with the CCDC.	2024-05-24 downloaded from the CCDC.
;
_cell_angle_alpha 90
_cell_angle_beta 90
_cell_angle_gamma 90
_cell_formula_units_Z 4
_cell_length_a 26.5187(5)
_cell_length_b 26.5187(5)
_cell_length_c 26.5187(5)
_cell_measurement_reflns_used 9478
_cell_measurement_temperature 100(2)
_cell_measurement_theta_max 23.779
_cell_measurement_theta_min 2.490
_cell_volume 18649.0(6)
_computing_cell_refinement 'Bruker SAINT v8.40'
_computing_data_collection 'Bruker APEX 3'
_computing_data_reduction 'Bruker SAINT v8.40'
_computing_structure_refinement 'SHELXL-2017/1 (Sheldrick, 2017)'
_computing_structure_solution 'SHELXT 2014/5 (Sheldrick, 2014)'
_diffrn_ambient_temperature 100(2)
_diffrn_measured_fraction_theta_full 0.999
_diffrn_measured_fraction_theta_max 0.999
_diffrn_measurement_device_type 'Bruker D8 with PHOTON II detector'
_diffrn_measurement_method 'shutterless /f and /w scans'
_diffrn_radiation_monochromator 'silicon 111'
_diffrn_radiation_source 'Advanced Light Source station 12.2.1'
_diffrn_radiation_type synchrotron
_diffrn_radiation_wavelength 0.7288
_diffrn_reflns_av_R_equivalents 0.0541
_diffrn_reflns_av_unetI/netI 0.0175
_diffrn_reflns_Laue_measured_fraction_full 0.999
_diffrn_reflns_Laue_measured_fraction_max 0.999
_diffrn_reflns_limit_h_max 29
_diffrn_reflns_limit_h_min -29
_diffrn_reflns_limit_k_max 29
_diffrn_reflns_limit_k_min -29
_diffrn_reflns_limit_l_max 29
_diffrn_reflns_limit_l_min -29
_diffrn_reflns_number 307605
_diffrn_reflns_point_group_measured_fraction_full 0.999
_diffrn_reflns_point_group_measured_fraction_max 0.999
_diffrn_reflns_theta_full 24.201
_diffrn_reflns_theta_max 24.201
_diffrn_reflns_theta_min 1.929
_exptl_absorpt_coefficient_mu 0.294
_exptl_absorpt_correction_T_max 0.745
_exptl_absorpt_correction_T_min 0.702
_exptl_absorpt_correction_type multi-scan
_exptl_absorpt_process_details 'SADABS-2016/2 - Bruker AXS'
_exptl_crystal_colour red
_exptl_crystal_density_diffrn 1.283
_exptl_crystal_description block
_exptl_crystal_F_000 7424
_exptl_crystal_size_max 0.300
_exptl_crystal_size_mid 0.150
_exptl_crystal_size_min 0.100
_refine_diff_density_max 0.494
_refine_diff_density_min -0.240
_refine_diff_density_rms 0.061
_refine_ls_abs_structure_details
;
 Flack x determined using 3956 quotients [(I+)-(I-)]/[(I+)+(I-)]
 (Parsons, Flack and Wagner, Acta Cryst. B69 (2013) 249-259).
;
_refine_ls_abs_structure_Flack 0.015(3)
_refine_ls_extinction_method none
_refine_ls_goodness_of_fit_ref 1.066
_refine_ls_hydrogen_treatment mixed
_refine_ls_matrix_type full
_refine_ls_number_parameters 791
_refine_ls_number_reflns 9289
_refine_ls_number_restraints 152
_refine_ls_restrained_S_all 1.115
_refine_ls_R_factor_all 0.0526
_refine_ls_R_factor_gt 0.0503
_refine_ls_shift/su_max 0.000
_refine_ls_shift/su_mean 0.000
_refine_ls_structure_factor_coef Fsqd
_refine_ls_weighting_details 'w=1/[\s^2^(Fo^2^)+(0.1127P)^2^+4.4548P] where P=(Fo^2^+2Fc^2^)/3'
_refine_ls_weighting_scheme calc
_refine_ls_wR_factor_gt 0.1469
_refine_ls_wR_factor_ref 0.1500
_reflns_Friedel_coverage 0.863
_reflns_Friedel_fraction_full 0.999
_reflns_Friedel_fraction_max 0.999
_reflns_number_gt 8821
_reflns_number_total 9289
_reflns_threshold_expression 'I > 2\s(I)'
_cod_data_source_file d4sc01365d2.cif
_cod_data_source_block ar25
_cod_depositor_comments 'Adding full bibliography for 1571750--1571752.cif.'
_cod_original_cell_volume 18649.0(11)
_cod_database_code 1571750
_shelx_shelxl_version_number 2017/1
_shelx_space_group_comment
;
The symmetry employed for this shelxl refinement is uniquely defined
by the following loop, which should always be used as a source of
symmetry information in preference to the above space-group names.
They are only intended as comments.
;
_shelx_estimated_absorpt_t_min 0.917
_shelx_estimated_absorpt_t_max 0.971

loop_
_space_group_symop_operation_xyz
'x, y, z'
'-x+1/2, -y, z+1/2'
'-x, y+1/2, -z+1/2'
'x+1/2, -y+1/2, -z'
'z, x, y'
'z+1/2, -x+1/2, -y'
'-z+1/2, -x, y+1/2'
'-z, x+1/2, -y+1/2'
'y, z, x'
'-y, z+1/2, -x+1/2'
'y+1/2, -z+1/2, -x'
'-y+1/2, -z, x+1/2'

loop_
_atom_site_label
_atom_site_type_symbol
_atom_site_fract_x
_atom_site_fract_y
_atom_site_fract_z
_atom_site_U_iso_or_equiv
_atom_site_adp_type
_atom_site_occupancy
_atom_site_site_symmetry_order
_atom_site_calc_flag
_atom_site_refinement_flags_posn
_atom_site_refinement_flags_adp
_atom_site_refinement_flags_occupancy
_atom_site_disorder_assembly
_atom_site_disorder_group
Fe1 Fe 0.83056(2) 0.66944(2) 0.33056(2) 0.0395(3) Uani 1 3 d S T P . .
N1 N 0.85366(14) 0.75370(14) 0.32739(15) 0.0468(9) Uani 1 1 d . . . . .
N2 N 0.85171(12) 0.68922(12) 0.40604(13) 0.0384(7) Uani 1 1 d . . . . .
N3 N 0.85342(13) 0.66621(13) 0.45156(13) 0.0368(7) Uani 1 1 d D . . . .
H3B H 0.845(2) 0.6353(12) 0.457(2) 0.055 Uiso 1 1 d D U . . .
N4 N 0.92660(14) 0.53593(14) 0.58518(13) 0.0434(8) Uani 1 1 d . . . . .
H4B H 0.934619 0.544463 0.554131 0.052 Uiso 1 1 calc R U . . .
N5 N 0.93588(15) 0.49001(15) 0.60472(14) 0.0482(9) Uani 1 1 d . . . . .
N6 N 0.93058(17) 0.40508(19) 0.66458(17) 0.0648(12) Uani 1 1 d . . . . .
C1 C 0.85610(18) 0.78529(18) 0.2858(2) 0.0527(12) Uani 1 1 d . . . . .
C2 C 0.8379(2) 0.7703(2) 0.2394(2) 0.0623(13) Uani 1 1 d . . . . .
H2A H 0.823543 0.737610 0.235902 0.075 Uiso 1 1 calc R U . . .
C3 C 0.8401(3) 0.8017(2) 0.1983(2) 0.0747(17) Uani 1 1 d . . . . .
H3A H 0.827043 0.790817 0.166713 0.090 Uiso 1 1 calc R U . . .
C4 C 0.8610(3) 0.8488(3) 0.2026(3) 0.0813(18) Uani 1 1 d . . . . .
H4A H 0.862346 0.869995 0.173762 0.098 Uiso 1 1 calc R U . . .
C5 C 0.8800(3) 0.8663(2) 0.2473(3) 0.0749(17) Uani 1 1 d . . . . .
H5A H 0.894850 0.898815 0.249322 0.090 Uiso 1 1 calc R U . . .
C6 C 0.8772(2) 0.83501(19) 0.2905(2) 0.0592(13) Uani 1 1 d . . . . .
C7 C 0.8926(2) 0.85169(19) 0.3387(2) 0.0610(13) Uani 1 1 d . . . . .
H7A H 0.906253 0.884551 0.342969 0.073 Uiso 1 1 calc R U . . .
C8 C 0.88794(18) 0.82076(18) 0.3785(2) 0.0540(12) Uani 1 1 d . . . . .
H8A H 0.897446 0.831990 0.411130 0.065 Uiso 1 1 calc R U . . .
C9 C 0.86879(16) 0.77130(17) 0.37174(18) 0.0458(10) Uani 1 1 d . . . . .
C10 C 0.86559(16) 0.73703(16) 0.41452(16) 0.0411(9) Uani 1 1 d . . . . .
C11 C 0.87571(16) 0.74489(16) 0.46554(18) 0.0443(10) Uani 1 1 d . . . . .
H11A H 0.886376 0.775227 0.481331 0.053 Uiso 1 1 calc R U . . .
C12 C 0.86663(16) 0.69806(16) 0.48834(17) 0.0424(10) Uani 1 1 d . . . . .
C13 C 0.87070(17) 0.68295(17) 0.54100(18) 0.0464(10) Uani 1 1 d . . . . .
C14 C 0.8606(3) 0.7174(2) 0.5789(2) 0.0698(16) Uani 1 1 d . . . . .
H14A H 0.851652 0.751148 0.570790 0.084 Uiso 1 1 calc R U . . .
C15 C 0.8637(3) 0.7023(3) 0.6286(2) 0.091(2) Uani 1 1 d . . . . .
H15A H 0.856613 0.726063 0.654451 0.109 Uiso 1 1 calc R U . . .
C16 C 0.8769(3) 0.6538(2) 0.6419(2) 0.0705(16) Uani 1 1 d . . . . .
H16A H 0.878064 0.644092 0.676324 0.085 Uiso 1 1 calc R U . . .
C17 C 0.88846(18) 0.61917(18) 0.60390(17) 0.0495(11) Uani 1 1 d . . . . .
C18 C 0.88493(16) 0.63458(17) 0.55385(16) 0.0416(9) Uani 1 1 d . . . . .
H18A H 0.892522 0.611162 0.527829 0.050 Uiso 1 1 calc R U . . .
C19 C 0.90412(17) 0.56717(18) 0.61736(16) 0.0458(10) Uani 1 1 d . . . . .
C20 C 0.8978(2) 0.5406(2) 0.66129(17) 0.0566(12) Uani 1 1 d . . . . .
H20A H 0.882861 0.552224 0.691686 0.068 Uiso 1 1 calc R U . . .
C21 C 0.91796(18) 0.4933(2) 0.65200(17) 0.0517(11) Uani 1 1 d . . . . .
C22 C 0.91970(19) 0.4482(2) 0.68519(19) 0.0589(13) Uani 1 1 d . . . . .
C23 C 0.9107(3) 0.4545(3) 0.7377(2) 0.0829(19) Uani 1 1 d . . . . .
H23A H 0.903726 0.486800 0.751479 0.099 Uiso 1 1 calc R U . . .
C24 C 0.9124(3) 0.4124(4) 0.7678(2) 0.100(2) Uani 1 1 d . . . . .
H24A H 0.907432 0.415409 0.803156 0.120 Uiso 1 1 calc R U . . .
C25 C 0.9215(3) 0.3650(3) 0.7462(3) 0.084(2) Uani 1 1 d . . . . .
C26 C 0.9218(3) 0.3200(4) 0.7744(3) 0.109(3) Uani 1 1 d . . . . .
H26A H 0.916244 0.320715 0.809736 0.131 Uiso 1 1 calc R U . . .
C27 C 0.9302(3) 0.2744(4) 0.7499(4) 0.116(3) Uani 1 1 d . . . . .
H27A H 0.928567 0.243693 0.768309 0.139 Uiso 1 1 calc R U . . .
C28 C 0.9406(3) 0.2736(4) 0.7009(4) 0.117(3) Uani 1 1 d . . . . .
H28A H 0.947688 0.241992 0.685635 0.140 Uiso 1 1 calc R U . . .
C29 C 0.9417(3) 0.3159(3) 0.6710(3) 0.096(2) Uani 1 1 d . . . . .
H29A H 0.948513 0.313671 0.635922 0.115 Uiso 1 1 calc R U . . .
C30 C 0.9322(2) 0.3635(3) 0.6947(3) 0.0795(19) Uani 1 1 d . . . . .
Fe2 Fe 1.09501(2) 0.40499(2) 0.59501(2) 0.0621(4) Uani 1 3 d S T P . .
N7 N 1.1107(2) 0.32404(19) 0.56678(19) 0.0732(14) Uani 1 1 d . . . . .
N8 N 1.02442(16) 0.37944(15) 0.56614(15) 0.0526(10) Uani 1 1 d . . . . .
N9 N 0.97776(15) 0.39825(15) 0.55935(15) 0.0488(9) Uani 1 1 d D . . . .
H9A H 0.971(2) 0.4281(14) 0.571(2) 0.073 Uiso 1 1 d D U . . .
N10 N 0.83958(13) 0.52299(13) 0.48377(13) 0.0386(8) Uani 1 1 d . . . . .
H10A H 0.871572 0.518649 0.476105 0.046 Uiso 1 1 calc R U . . .
N11 N 0.81579(13) 0.56820(13) 0.48102(13) 0.0384(8) Uani 1 1 d . . . . .
N12 N 0.74860(14) 0.64555(15) 0.49255(14) 0.0467(9) Uani 1 1 d . . . . .
C31 C 1.1547(3) 0.2958(2) 0.5695(3) 0.0825(19) Uani 1 1 d . . . . .
C32 C 1.2008(3) 0.3175(3) 0.5815(5) 0.133(4) Uani 1 1 d . . . . .
H32A H 1.201989 0.353028 0.585983 0.159 Uiso 1 1 calc R U . . .
C33 C 1.2433(4) 0.2918(4) 0.5872(5) 0.146(5) Uani 1 1 d . . . . .
H33A H 1.273260 0.308251 0.597890 0.175 Uiso 1 1 calc R U . . .
C34 C 1.2434(4) 0.2418(4) 0.5774(4) 0.117(3) Uani 1 1 d . . . . .
H34A H 1.274153 0.223545 0.580206 0.141 Uiso 1 1 calc R U . . .
C35 C 1.2023(4) 0.2177(3) 0.5642(3) 0.104(3) Uani 1 1 d . . . . .
H35A H 1.203302 0.182426 0.557743 0.125 Uiso 1 1 calc R U . . .
C36 C 1.1552(3) 0.2452(3) 0.5594(3) 0.0836(19) Uani 1 1 d . . . . .
C37 C 1.1107(4) 0.2224(3) 0.5449(4) 0.111(3) Uani 1 1 d . . . . .
H37A H 1.110263 0.187250 0.538192 0.133 Uiso 1 1 calc R U . . .
C38 C 1.0667(3) 0.2499(2) 0.5402(3) 0.0810(18) Uani 1 1 d . . . . .
H38A H 1.036178 0.234601 0.529243 0.097 Uiso 1 1 calc R U . . .
C39 C 1.0690(3) 0.3013(2) 0.5521(2) 0.0656(15) Uani 1 1 d . . . . .
C40 C 1.0231(2) 0.33170(18) 0.54899(19) 0.0566(12) Uani 1 1 d . . . . .
C41 C 0.9753(2) 0.32039(18) 0.5320(2) 0.0602(13) Uani 1 1 d . . . . .
H41A H 0.964355 0.289156 0.518254 0.072 Uiso 1 1 calc R U . . .
C42 C 0.94611(19) 0.36330(17) 0.53879(19) 0.0508(11) Uani 1 1 d . . . . .
C43 C 0.89379(19) 0.37459(18) 0.52660(19) 0.0509(11) Uani 1 1 d . . . . .
C44 C 0.8591(2) 0.3348(2) 0.5207(2) 0.0650(14) Uani 1 1 d . . . . .
H44A H 0.869901 0.301006 0.525558 0.078 Uiso 1 1 calc R U . . .
C45 C 0.8104(2) 0.3445(2) 0.5082(3) 0.0720(16) Uani 1 1 d . . . . .
H45A H 0.787776 0.317078 0.503725 0.086 Uiso 1 1 calc R U . . .
C46 C 0.7927(2) 0.3940(2) 0.5017(2) 0.0619(13) Uani 1 1 d . . . . .
H46A H 0.758342 0.400377 0.493779 0.074 Uiso 1 1 calc R U . . .
C47 C 0.82688(17) 0.43330(17) 0.50717(16) 0.0447(10) Uani 1 1 d . . . . .
C48 C 0.87666(18) 0.42347(17) 0.51950(16) 0.0445(10) Uani 1 1 d . . . . .
H48A H 0.899548 0.450781 0.523179 0.053 Uiso 1 1 calc R U . . .
C49 C 0.80921(16) 0.48545(16) 0.49945(16) 0.0418(9) Uani 1 1 d . . . . .
C50 C 0.76281(16) 0.50732(17) 0.50760(16) 0.0439(10) Uani 1 1 d . . . . .
H50A H 0.732991 0.490891 0.518738 0.053 Uiso 1 1 calc R U . . .
C51 C 0.76832(15) 0.55845(17) 0.49623(15) 0.0416(9) Uani 1 1 d . . . . .
C52 C 0.73176(16) 0.59979(18) 0.50194(16) 0.0448(10) Uani 1 1 d . . . . .
C53 C 0.68137(18) 0.5892(2) 0.51638(19) 0.0547(12) Uani 1 1 d . . . . .
H53A H 0.670435 0.555464 0.521300 0.066 Uiso 1 1 calc R U . . .
C54 C 0.64938(19) 0.6280(2) 0.5229(2) 0.0610(14) Uani 1 1 d . . . . .
H54A H 0.615718 0.621643 0.533408 0.073 Uiso 1 1 calc R U . . .
C55 C 0.66514(19) 0.6779(2) 0.5145(2) 0.0600(13) Uani 1 1 d . . . . .
C56 C 0.6340(2) 0.7212(2) 0.5201(3) 0.0729(16) Uani 1 1 d . . . . .
H56A H 0.600355 0.717444 0.531745 0.087 Uiso 1 1 calc R U . . .
C57 C 0.6515(2) 0.7672(2) 0.5092(3) 0.0746(17) Uani 1 1 d . . . . .
H57A H 0.630145 0.795662 0.513204 0.090 Uiso 1 1 calc R U . . .
C58 C 0.7009(2) 0.7739(2) 0.4919(3) 0.0706(15) Uani 1 1 d . . . . .
H58A H 0.712250 0.806843 0.483580 0.085 Uiso 1 1 calc R U . . .
C59 C 0.7329(2) 0.73409(19) 0.4868(2) 0.0580(12) Uani 1 1 d . . . . .
H59A H 0.766463 0.739427 0.475546 0.070 Uiso 1 1 calc R U . . .
C60 C 0.71626(18) 0.6853(2) 0.49821(19) 0.0539(12) Uani 1 1 d . . . . .
Cl1 Cl 0.96317(4) 0.53683(4) 0.46317(4) 0.0359(4) Uani 1 3 d S T P . .
P1 P 0.62410(12) 0.43195(13) 0.49471(15) 0.0943(11) Uani 0.599(5) 1 d D U P A 1
F1 F 0.6489(3) 0.4599(3) 0.5374(3) 0.111(2) Uani 0.599(5) 1 d D U P A 1
F2 F 0.6506(6) 0.4688(6) 0.4561(3) 0.195(5) Uani 0.599(5) 1 d D U P A 1
F4 F 0.5949(5) 0.3962(5) 0.5312(5) 0.186(4) Uani 0.599(5) 1 d D U P A 1
F5 F 0.5839(5) 0.4707(5) 0.4939(7) 0.198(4) Uani 0.599(5) 1 d D U P A 1
F3 F 0.5963(6) 0.4049(5) 0.4499(5) 0.195(5) Uani 0.599(5) 1 d D U P A 1
F6 F 0.6675(5) 0.3966(6) 0.4928(8) 0.228(5) Uani 0.599(5) 1 d D U P A 1
P2 P 0.8174(5) 0.8721(5) 0.5973(5) 0.208(5) Uani 0.401(5) 1 d D U P A 2
F7 F 0.7732(7) 0.8974(7) 0.6270(8) 0.196(6) Uani 0.401(5) 1 d D U P A 2
F8 F 0.8542(9) 0.9110(11) 0.6243(11) 0.241(8) Uani 0.401(5) 1 d D U P A 2
F9 F 0.8283(9) 0.8359(8) 0.6406(7) 0.216(7) Uani 0.401(5) 1 d D U P A 2
F10 F 0.8155(11) 0.9169(11) 0.5574(10) 0.286(9) Uani 0.401(5) 1 d D U P A 2
F11 F 0.7829(11) 0.8383(8) 0.5656(10) 0.237(8) Uani 0.401(5) 1 d D U P A 2
F12 F 0.8653(13) 0.8518(13) 0.5658(12) 0.315(10) Uani 0.401(5) 1 d D U P A 2

loop_
_atom_site_aniso_label
_atom_site_aniso_U_11
_atom_site_aniso_U_22
_atom_site_aniso_U_33
_atom_site_aniso_U_23
_atom_site_aniso_U_13
_atom_site_aniso_U_12
Fe1 0.0395(3) 0.0395(3) 0.0395(3) 0.0026(2) -0.0026(2) 0.0026(2)
N1 0.044(2) 0.045(2) 0.052(2) 0.0047(17) 0.0012(17) 0.0033(16)
N2 0.0369(17) 0.0382(18) 0.0402(18) 0.0000(14) 0.0024(15) 0.0012(14)
N3 0.0369(17) 0.0333(17) 0.0401(18) -0.0010(15) 0.0011(14) 0.0004(14)
N4 0.051(2) 0.047(2) 0.0332(18) 0.0050(16) -0.0003(15) -0.0028(16)
N5 0.050(2) 0.052(2) 0.043(2) 0.0104(17) 0.0019(16) -0.0026(17)
N6 0.061(3) 0.071(3) 0.062(3) 0.033(2) 0.011(2) 0.005(2)
C1 0.051(3) 0.047(3) 0.061(3) 0.012(2) 0.006(2) 0.005(2)
C2 0.067(3) 0.060(3) 0.060(3) 0.015(2) -0.004(3) -0.001(2)
C3 0.097(4) 0.072(4) 0.055(3) 0.022(3) 0.000(3) 0.004(3)
C4 0.097(5) 0.073(4) 0.073(4) 0.033(3) 0.006(4) 0.002(3)
C5 0.085(4) 0.058(3) 0.082(4) 0.024(3) 0.005(3) -0.005(3)
C6 0.059(3) 0.045(3) 0.073(3) 0.013(2) 0.007(2) 0.001(2)
C7 0.061(3) 0.045(3) 0.078(4) 0.012(2) 0.002(3) -0.005(2)
C8 0.051(3) 0.043(3) 0.068(3) 0.000(2) 0.000(2) 0.000(2)
C9 0.039(2) 0.041(2) 0.058(3) 0.002(2) 0.005(2) 0.0060(18)
C10 0.041(2) 0.037(2) 0.045(2) 0.0008(18) 0.0051(18) 0.0038(17)
C11 0.043(2) 0.036(2) 0.054(3) -0.0057(19) 0.0003(19) 0.0012(18)
C12 0.038(2) 0.043(2) 0.046(2) -0.0069(19) 0.0035(18) 0.0016(18)
C13 0.049(2) 0.042(2) 0.048(3) -0.0117(19) 0.001(2) 0.0033(19)
C14 0.104(4) 0.057(3) 0.049(3) -0.016(2) -0.003(3) 0.016(3)
C15 0.151(7) 0.075(4) 0.048(3) -0.028(3) -0.013(4) 0.033(4)
C16 0.104(4) 0.071(4) 0.036(3) -0.010(2) -0.003(3) 0.016(3)
C17 0.054(3) 0.053(3) 0.041(2) -0.005(2) -0.003(2) 0.005(2)
C18 0.041(2) 0.049(2) 0.035(2) -0.0069(18) 0.0020(17) -0.0061(19)
C19 0.048(2) 0.057(3) 0.033(2) -0.0011(19) -0.0031(18) -0.003(2)
C20 0.059(3) 0.075(3) 0.036(2) 0.003(2) 0.000(2) -0.001(2)
C21 0.051(3) 0.065(3) 0.039(2) 0.010(2) 0.0042(19) -0.001(2)
C22 0.053(3) 0.079(4) 0.044(3) 0.017(3) 0.001(2) 0.002(2)
C23 0.090(4) 0.109(5) 0.049(3) 0.028(3) 0.009(3) 0.012(4)
C24 0.115(6) 0.139(7) 0.046(3) 0.033(4) 0.008(3) 0.006(5)
C25 0.070(4) 0.109(5) 0.074(4) 0.045(4) 0.009(3) 0.010(4)
C26 0.112(6) 0.135(8) 0.080(5) 0.059(5) 0.019(4) 0.027(5)
C27 0.091(5) 0.129(8) 0.127(7) 0.089(7) 0.006(5) 0.011(5)
C28 0.109(6) 0.107(6) 0.134(8) 0.073(6) 0.026(5) 0.022(5)
C29 0.099(5) 0.076(4) 0.112(6) 0.042(4) 0.026(4) 0.023(4)
C30 0.055(3) 0.099(5) 0.084(4) 0.052(4) 0.007(3) 0.003(3)
Fe2 0.0621(4) 0.0621(4) 0.0621(4) 0.0151(3) -0.0151(3) 0.0151(3)
N7 0.084(3) 0.061(3) 0.074(3) 0.011(2) -0.012(3) 0.031(3)
N8 0.063(3) 0.043(2) 0.052(2) 0.0119(17) -0.0042(19) 0.0063(18)
N9 0.057(2) 0.041(2) 0.048(2) 0.0102(17) 0.0016(17) 0.0061(18)
N10 0.0351(18) 0.0421(19) 0.0386(18) 0.0009(14) 0.0053(14) -0.0005(15)
N11 0.0353(18) 0.0410(19) 0.0390(18) -0.0022(14) 0.0036(14) 0.0001(14)
N12 0.0360(18) 0.052(2) 0.053(2) -0.0003(17) 0.0072(16) 0.0061(16)
C31 0.094(5) 0.068(4) 0.085(4) 0.010(3) -0.018(4) 0.040(3)
C32 0.099(6) 0.088(5) 0.212(11) -0.005(6) -0.068(7) 0.041(5)
C33 0.120(7) 0.104(7) 0.212(12) -0.031(7) -0.063(8) 0.071(6)
C34 0.097(6) 0.116(7) 0.138(8) 0.007(6) -0.034(6) 0.044(6)
C35 0.120(7) 0.074(4) 0.118(6) -0.021(4) -0.012(5) 0.044(5)
C36 0.097(5) 0.068(4) 0.085(4) -0.001(3) -0.008(4) 0.029(4)
C37 0.134(8) 0.057(4) 0.140(7) -0.004(4) 0.007(6) 0.037(5)
C38 0.093(5) 0.056(3) 0.095(5) 0.002(3) 0.010(4) 0.019(3)
C39 0.092(4) 0.049(3) 0.056(3) 0.009(2) 0.003(3) 0.018(3)
C40 0.072(3) 0.042(3) 0.056(3) 0.012(2) 0.000(2) 0.017(2)
C41 0.078(4) 0.038(2) 0.065(3) 0.015(2) 0.008(3) 0.003(2)
C42 0.060(3) 0.040(2) 0.053(3) 0.011(2) 0.006(2) -0.002(2)
C43 0.056(3) 0.044(2) 0.053(3) 0.008(2) 0.008(2) -0.003(2)
C44 0.075(4) 0.041(3) 0.079(4) 0.019(2) 0.004(3) -0.013(2)
C45 0.073(4) 0.051(3) 0.092(4) 0.018(3) 0.002(3) -0.017(3)
C46 0.061(3) 0.057(3) 0.068(3) 0.011(2) 0.008(2) -0.013(2)
C47 0.049(2) 0.045(2) 0.040(2) 0.0057(18) 0.0097(19) -0.007(2)
C48 0.052(3) 0.040(2) 0.042(2) 0.0063(18) 0.0065(19) -0.0062(19)
C49 0.043(2) 0.044(2) 0.039(2) -0.0002(18) 0.0080(18) -0.0041(18)
C50 0.040(2) 0.050(2) 0.042(2) 0.0030(19) 0.0076(18) -0.0025(19)
C51 0.036(2) 0.054(3) 0.035(2) 0.0025(18) 0.0047(16) 0.0001(18)
C52 0.041(2) 0.056(3) 0.037(2) 0.0048(19) 0.0049(18) 0.004(2)
C53 0.043(2) 0.066(3) 0.055(3) 0.012(2) 0.007(2) 0.005(2)
C54 0.040(2) 0.077(4) 0.066(3) 0.009(3) 0.015(2) 0.006(2)
C55 0.044(3) 0.070(3) 0.065(3) 0.004(3) 0.015(2) 0.015(2)
C56 0.056(3) 0.072(4) 0.091(4) 0.002(3) 0.017(3) 0.019(3)
C57 0.055(3) 0.062(3) 0.107(5) -0.006(3) 0.016(3) 0.018(3)
C58 0.066(3) 0.055(3) 0.091(4) -0.002(3) 0.007(3) 0.015(3)
C59 0.051(3) 0.052(3) 0.071(3) -0.003(2) 0.011(2) 0.003(2)
C60 0.043(2) 0.062(3) 0.057(3) 0.002(2) 0.008(2) 0.006(2)
Cl1 0.0359(4) 0.0359(4) 0.0359(4) -0.0021(4) 0.0021(4) -0.0021(4)
P1 0.0761(18) 0.0794(19) 0.128(3) -0.0031(17) -0.0150(17) -0.0161(14)
F1 0.135(5) 0.120(5) 0.079(3) 0.008(3) 0.025(3) -0.076(4)
F2 0.242(10) 0.259(11) 0.082(4) 0.005(6) 0.000(6) -0.132(8)
F4 0.203(9) 0.158(8) 0.198(8) 0.041(7) -0.033(7) -0.120(6)
F5 0.167(8) 0.160(8) 0.265(14) 0.004(7) -0.022(6) 0.063(7)
F3 0.244(12) 0.152(8) 0.188(7) -0.013(6) -0.100(8) -0.055(7)
F6 0.137(7) 0.190(9) 0.358(16) -0.099(8) -0.050(7) 0.058(6)
P2 0.207(9) 0.208(10) 0.208(10) -0.038(7) -0.083(7) 0.054(7)
F7 0.181(11) 0.159(13) 0.249(16) -0.040(11) -0.082(10) 0.036(9)
F8 0.188(12) 0.295(16) 0.239(18) -0.050(13) -0.077(13) 0.011(13)
F9 0.239(18) 0.225(13) 0.184(12) -0.052(9) -0.084(11) 0.102(12)
F10 0.32(2) 0.304(17) 0.232(16) 0.032(13) -0.101(13) -0.043(16)
F11 0.286(17) 0.193(13) 0.231(16) -0.052(11) -0.140(14) 0.073(11)
F12 0.302(15) 0.34(2) 0.30(2) -0.085(16) 0.051(16) 0.013(17)

loop_
_atom_type_symbol
_atom_type_description
_atom_type_scat_dispersion_real
_atom_type_scat_dispersion_imag
_atom_type_scat_source
C C 0.0034 0.0017 'XDisp Program in WinGX L.J. Farrugia, J.Appl.Cryst. 2012,45,849-854'
H H 0.0000 0.0000 'XDisp Program in WinGX L.J. Farrugia, J.Appl.Cryst. 2012,45,849-854'
N N 0.0065 0.0035 'XDisp Program in WinGX L.J. Farrugia, J.Appl.Cryst. 2012,45,849-854'
O O 0.0115 0.0064 'XDisp Program in WinGX L.J. Farrugia, J.Appl.Cryst. 2012,45,849-854'
F F 0.0185 0.0109 'XDisp Program in WinGX L.J. Farrugia, J.Appl.Cryst. 2012,45,849-854'
P P 0.1071 0.1002 'XDisp Program in WinGX L.J. Farrugia, J.Appl.Cryst. 2012,45,849-854'
Cl Cl 0.1549 0.1679 'XDisp Program in WinGX L.J. Farrugia, J.Appl.Cryst. 2012,45,849-854'
Fe Fe 0.3511 0.8892 'XDisp Program in WinGX L.J. Farrugia, J.Appl.Cryst. 2012,45,849-854'

loop_
_geom_angle_atom_site_label_1
_geom_angle_atom_site_label_2
_geom_angle_atom_site_label_3
_geom_angle
_geom_angle_site_symmetry_1
_geom_angle_site_symmetry_3
_geom_angle_publ_flag
N2 Fe1 N2 92.76(13) 6_566 12_664 ?
N2 Fe1 N2 92.76(13) 6_566 . ?
N2 Fe1 N2 92.76(13) 12_664 . ?
N2 Fe1 N1 166.90(14) 6_566 12_664 ?
N2 Fe1 N1 74.27(13) 12_664 12_664 ?
N2 Fe1 N1 89.80(13) . 12_664 ?
N2 Fe1 N1 74.27(13) 6_566 6_566 ?
N2 Fe1 N1 89.80(13) 12_664 6_566 ?
N2 Fe1 N1 166.90(14) . 6_566 ?
N1 Fe1 N1 103.25(11) 12_664 6_566 ?
N2 Fe1 N1 89.80(13) 6_566 . ?
N2 Fe1 N1 166.90(13) 12_664 . ?
N2 Fe1 N1 74.27(13) . . ?
N1 Fe1 N1 103.25(11) 12_664 . ?
N1 Fe1 N1 103.25(11) 6_566 . ?
C9 N1 C1 118.5(4) . . ?
C9 N1 Fe1 112.7(3) . . ?
C1 N1 Fe1 128.6(3) . . ?
C10 N2 N3 105.5(3) . . ?
C10 N2 Fe1 117.4(3) . . ?
N3 N2 Fe1 137.0(3) . . ?
C12 N3 N2 112.0(3) . . ?
C12 N3 H3B 124(4) . . ?
N2 N3 H3B 124(4) . . ?
C19 N4 N5 113.5(4) . . ?
C19 N4 H4B 123.3 . . ?
N5 N4 H4B 123.3 . . ?
C21 N5 N4 103.7(4) . . ?
C22 N6 C30 118.2(5) . . ?
C2 C1 N1 121.2(4) . . ?
C2 C1 C6 118.6(5) . . ?
N1 C1 C6 120.3(5) . . ?
C3 C2 C1 121.2(6) . . ?
C3 C2 H2A 119.4 . . ?
C1 C2 H2A 119.4 . . ?
C4 C3 C2 120.1(6) . . ?
C4 C3 H3A 119.9 . . ?
C2 C3 H3A 119.9 . . ?
C5 C4 C3 122.0(6) . . ?
C5 C4 H4A 119.0 . . ?
C3 C4 H4A 119.0 . . ?
C4 C5 C6 118.9(6) . . ?
C4 C5 H5A 120.6 . . ?
C6 C5 H5A 120.6 . . ?
C7 C6 C5 122.2(5) . . ?
C7 C6 C1 118.6(5) . . ?
C5 C6 C1 119.2(5) . . ?
C8 C7 C6 119.5(5) . . ?
C8 C7 H7A 120.3 . . ?
C6 C7 H7A 120.3 . . ?
C7 C8 C9 120.0(5) . . ?
C7 C8 H8A 120.0 . . ?
C9 C8 H8A 120.0 . . ?
N1 C9 C8 123.0(4) . . ?
N1 C9 C10 116.9(4) . . ?
C8 C9 C10 120.0(4) . . ?
N2 C10 C11 110.9(4) . . ?
N2 C10 C9 118.4(4) . . ?
C11 C10 C9 130.6(4) . . ?
C10 C11 C12 104.6(4) . . ?
C10 C11 H11A 127.7 . . ?
C12 C11 H11A 127.7 . . ?
N3 C12 C11 106.9(4) . . ?
N3 C12 C13 123.0(4) . . ?
C11 C12 C13 130.1(4) . . ?
C18 C13 C14 119.2(5) . . ?
C18 C13 C12 120.8(4) . . ?
C14 C13 C12 120.0(4) . . ?
C15 C14 C13 119.3(5) . . ?
C15 C14 H14A 120.3 . . ?
C13 C14 H14A 120.3 . . ?
C16 C15 C14 122.0(5) . . ?
C16 C15 H15A 119.0 . . ?
C14 C15 H15A 119.0 . . ?
C15 C16 C17 119.0(5) . . ?
C15 C16 H16A 120.5 . . ?
C17 C16 H16A 120.5 . . ?
C18 C17 C16 118.6(5) . . ?
C18 C17 C19 121.4(4) . . ?
C16 C17 C19 120.0(4) . . ?
C13 C18 C17 121.8(4) . . ?
C13 C18 H18A 119.1 . . ?
C17 C18 H18A 119.1 . . ?
N4 C19 C20 106.2(4) . . ?
N4 C19 C17 123.4(4) . . ?
C20 C19 C17 130.4(4) . . ?
C19 C20 C21 105.5(4) . . ?
C19 C20 H20A 127.2 . . ?
C21 C20 H20A 127.2 . . ?
N5 C21 C20 111.1(4) . . ?
N5 C21 C22 119.3(5) . . ?
C20 C21 C22 129.5(4) . . ?
N6 C22 C23 123.5(5) . . ?
N6 C22 C21 117.8(4) . . ?
C23 C22 C21 118.7(6) . . ?
C24 C23 C22 118.0(7) . . ?
C24 C23 H23A 121.0 . . ?
C22 C23 H23A 121.0 . . ?
C23 C24 C25 119.8(6) . . ?
C23 C24 H24A 120.1 . . ?
C25 C24 H24A 120.1 . . ?
C30 C25 C24 117.3(6) . . ?
C30 C25 C26 119.6(8) . . ?
C24 C25 C26 123.0(7) . . ?
C27 C26 C25 119.5(8) . . ?
C27 C26 H26A 120.3 . . ?
C25 C26 H26A 120.3 . . ?
C28 C27 C26 120.2(8) . . ?
C28 C27 H27A 119.9 . . ?
C26 C27 H27A 119.9 . . ?
C27 C28 C29 123.8(10) . . ?
C27 C28 H28A 118.1 . . ?
C29 C28 H28A 118.1 . . ?
C28 C29 C30 117.6(8) . . ?
C28 C29 H29A 121.2 . . ?
C30 C29 H29A 121.2 . . ?
N6 C30 C25 123.0(7) . . ?
N6 C30 C29 117.6(6) . . ?
C25 C30 C29 119.3(6) . . ?
N8 Fe2 N8 94.47(14) 6_566 12_664 ?
N8 Fe2 N8 94.47(14) 6_566 . ?
N8 Fe2 N8 94.47(14) 12_664 . ?
N8 Fe2 N7 89.53(17) 6_566 12_664 ?
N8 Fe2 N7 75.35(18) 12_664 12_664 ?
N8 Fe2 N7 169.34(19) . 12_664 ?
N8 Fe2 N7 75.35(17) 6_566 6_566 ?
N8 Fe2 N7 169.34(19) 12_664 6_566 ?
N8 Fe2 N7 89.53(17) . 6_566 ?
N7 Fe2 N7 101.05(15) 12_664 6_566 ?
N8 Fe2 N7 169.34(19) 6_566 . ?
N8 Fe2 N7 89.53(17) 12_664 . ?
N8 Fe2 N7 75.35(18) . . ?
N7 Fe2 N7 101.05(15) 12_664 . ?
N7 Fe2 N7 101.05(15) 6_566 . ?
C39 N7 C31 118.2(5) . . ?
C39 N7 Fe2 111.7(4) . . ?
C31 N7 Fe2 129.5(5) . . ?
C40 N8 N9 106.2(4) . . ?
C40 N8 Fe2 116.3(3) . . ?
N9 N8 Fe2 137.5(3) . . ?
N8 N9 C42 111.5(4) . . ?
N8 N9 H9A 118(4) . . ?
C42 N9 H9A 130(4) . . ?
C49 N10 N11 113.1(3) . . ?
C49 N10 H10A 123.5 . . ?
N11 N10 H10A 123.5 . . ?
C51 N11 N10 104.4(3) . . ?
C52 N12 C60 118.5(4) . . ?
C36 C31 N7 121.8(7) . . ?
C36 C31 C32 116.2(6) . . ?
N7 C31 C32 121.9(6) . . ?
C33 C32 C31 124.1(9) . . ?
C33 C32 H32A 117.9 . . ?
C31 C32 H32A 117.9 . . ?
C32 C33 C34 119.0(10) . . ?
C32 C33 H33A 120.5 . . ?
C34 C33 H33A 120.5 . . ?
C35 C34 C33 121.8(8) . . ?
C35 C34 H34A 119.1 . . ?
C33 C34 H34A 119.1 . . ?
C34 C35 C36 119.5(7) . . ?
C34 C35 H35A 120.2 . . ?
C36 C35 H35A 120.2 . . ?
C31 C36 C37 118.3(6) . . ?
C31 C36 C35 119.0(8) . . ?
C37 C36 C35 122.6(7) . . ?
C38 C37 C36 121.1(7) . . ?
C38 C37 H37A 119.4 . . ?
C36 C37 H37A 119.4 . . ?
C37 C38 C39 117.1(8) . . ?
C37 C38 H38A 121.5 . . ?
C39 C38 H38A 121.5 . . ?
N7 C39 C38 123.4(6) . . ?
N7 C39 C40 117.5(5) . . ?
C38 C39 C40 119.1(6) . . ?
N8 C40 C41 109.9(4) . . ?
N8 C40 C39 118.5(5) . . ?
C41 C40 C39 131.6(5) . . ?
C40 C41 C42 106.9(5) . . ?
C40 C41 H41A 126.5 . . ?
C42 C41 H41A 126.5 . . ?
N9 C42 C41 105.4(4) . . ?
N9 C42 C43 122.4(4) . . ?
C41 C42 C43 132.1(5) . . ?
C48 C43 C44 118.1(5) . . ?
C48 C43 C42 122.3(4) . . ?
C44 C43 C42 119.5(4) . . ?
C45 C44 C43 120.5(5) . . ?
C45 C44 H44A 119.8 . . ?
C43 C44 H44A 119.8 . . ?
C44 C45 C46 121.6(5) . . ?
C44 C45 H45A 119.2 . . ?
C46 C45 H45A 119.2 . . ?
C47 C46 C45 118.0(5) . . ?
C47 C46 H46A 121.0 . . ?
C45 C46 H46A 121.0 . . ?
C48 C47 C46 120.4(4) . . ?
C48 C47 C49 120.8(4) . . ?
C46 C47 C49 118.8(4) . . ?
C47 C48 C43 121.4(4) . . ?
C47 C48 H48A 119.3 . . ?
C43 C48 H48A 119.3 . . ?
N10 C49 C50 105.8(4) . . ?
N10 C49 C47 123.1(4) . . ?
C50 C49 C47 131.1(4) . . ?
C49 C50 C51 106.3(4) . . ?
C49 C50 H50A 126.8 . . ?
C51 C50 H50A 126.8 . . ?
N11 C51 C50 110.4(4) . . ?
N11 C51 C52 120.3(4) . . ?
C50 C51 C52 129.2(4) . . ?
N12 C52 C53 123.6(4) . . ?
N12 C52 C51 116.3(4) . . ?
C53 C52 C51 120.1(4) . . ?
C54 C53 C52 118.6(5) . . ?
C54 C53 H53A 120.7 . . ?
C52 C53 H53A 120.7 . . ?
C53 C54 C55 120.8(5) . . ?
C53 C54 H54A 119.6 . . ?
C55 C54 H54A 119.6 . . ?
C54 C55 C56 124.9(5) . . ?
C54 C55 C60 117.2(4) . . ?
C56 C55 C60 117.9(5) . . ?
C57 C56 C55 120.9(5) . . ?
C57 C56 H56A 119.6 . . ?
C55 C56 H56A 119.6 . . ?
C56 C57 C58 120.8(5) . . ?
C56 C57 H57A 119.6 . . ?
C58 C57 H57A 119.6 . . ?
C59 C58 C57 121.2(6) . . ?
C59 C58 H58A 119.4 . . ?
C57 C58 H58A 119.4 . . ?
C58 C59 C60 120.0(5) . . ?
C58 C59 H59A 120.0 . . ?
C60 C59 H59A 120.0 . . ?
N12 C60 C59 119.4(4) . . ?
N12 C60 C55 121.4(5) . . ?
C59 C60 C55 119.2(5) . . ?
F5 P1 F6 174.5(11) . . ?
F5 P1 F1 89.1(8) . . ?
F6 P1 F1 89.9(7) . . ?
F5 P1 F4 94.2(9) . . ?
F6 P1 F4 91.3(11) . . ?
F1 P1 F4 92.8(5) . . ?
F5 P1 F3 88.1(9) . . ?
F6 P1 F3 92.9(9) . . ?
F1 P1 F3 177.2(8) . . ?
F4 P1 F3 87.6(7) . . ?
F5 P1 F2 83.2(10) . . ?
F6 P1 F2 91.3(11) . . ?
F1 P1 F2 89.4(5) . . ?
F4 P1 F2 176.5(8) . . ?
F3 P1 F2 90.1(7) . . ?
F9 P2 F11 99.0(15) . . ?
F9 P2 F7 91.8(10) . . ?
F11 P2 F7 94.5(15) . . ?
F9 P2 F8 87.3(16) . . ?
F11 P2 F8 173(2) . . ?
F7 P2 F8 87.4(14) . . ?
F9 P2 F10 167.7(17) . . ?
F11 P2 F10 93.1(16) . . ?
F7 P2 F10 89.5(10) . . ?
F8 P2 F10 80.5(17) . . ?
F9 P2 F12 91.8(10) . . ?
F11 P2 F12 90(2) . . ?
F7 P2 F12 174.1(17) . . ?
F8 P2 F12 88(2) . . ?
F10 P2 F12 86.0(10) . . ?

loop_
_geom_bond_atom_site_label_1
_geom_bond_atom_site_label_2
_geom_bond_distance
_geom_bond_site_symmetry_2
_geom_bond_publ_flag
Fe1 N2 2.144(4) 6_566 ?
Fe1 N2 2.144(4) 12_664 ?
Fe1 N2 2.144(4) . ?
Fe1 N1 2.319(4) 12_664 ?
Fe1 N1 2.319(4) 6_566 ?
Fe1 N1 2.319(4) . ?
N1 C9 1.327(6) . ?
N1 C1 1.386(6) . ?
N2 C10 1.339(6) . ?
N2 N3 1.353(5) . ?
N3 C12 1.337(6) . ?
N3 H3B 0.86(3) . ?
N4 C19 1.330(6) . ?
N4 N5 1.346(5) . ?
N4 H4B 0.8800 . ?
N5 C21 1.344(6) . ?
N6 C22 1.300(8) . ?
N6 C30 1.361(7) . ?
C1 C2 1.381(8) . ?
C1 C6 1.437(7) . ?
C2 C3 1.376(8) . ?
C2 H2A 0.9500 . ?
C3 C4 1.372(10) . ?
C3 H3A 0.9500 . ?
C4 C5 1.368(10) . ?
C4 H4A 0.9500 . ?
C5 C6 1.417(8) . ?
C5 H5A 0.9500 . ?
C6 C7 1.414(8) . ?
C7 C8 1.341(8) . ?
C7 H7A 0.9500 . ?
C8 C9 1.418(7) . ?
C8 H8A 0.9500 . ?
C9 C10 1.456(6) . ?
C10 C11 1.395(7) . ?
C11 C12 1.402(6) . ?
C11 H11A 0.9500 . ?
C12 C13 1.457(7) . ?
C13 C18 1.380(7) . ?
C13 C14 1.385(7) . ?
C14 C15 1.380(9) . ?
C14 H14A 0.9500 . ?
C15 C16 1.378(9) . ?
C15 H15A 0.9500 . ?
C16 C17 1.397(7) . ?
C16 H16A 0.9500 . ?
C17 C18 1.392(6) . ?
C17 C19 1.484(7) . ?
C18 H18A 0.9500 . ?
C19 C20 1.371(7) . ?
C20 C21 1.386(8) . ?
C20 H20A 0.9500 . ?
C21 C22 1.485(7) . ?
C22 C23 1.422(8) . ?
C23 C24 1.373(11) . ?
C23 H23A 0.9500 . ?
C24 C25 1.402(12) . ?
C24 H24A 0.9500 . ?
C25 C30 1.397(10) . ?
C25 C26 1.409(11) . ?
C26 C27 1.389(14) . ?
C26 H26A 0.9500 . ?
C27 C28 1.329(14) . ?
C27 H27A 0.9500 . ?
C28 C29 1.374(10) . ?
C28 H28A 0.9500 . ?
C29 C30 1.432(11) . ?
C29 H29A 0.9500 . ?
Fe2 N8 2.133(4) 6_566 ?
Fe2 N8 2.133(4) 12_664 ?
Fe2 N8 2.133(4) . ?
Fe2 N7 2.311(5) 12_664 ?
Fe2 N7 2.311(5) 6_566 ?
Fe2 N7 2.311(5) . ?
N7 C39 1.319(9) . ?
N7 C31 1.387(8) . ?
N8 C40 1.346(7) . ?
N8 N9 1.346(6) . ?
N9 C42 1.364(7) . ?
N9 H9A 0.87(3) . ?
N10 C49 1.346(6) . ?
N10 N11 1.357(5) . ?
N10 H10A 0.8800 . ?
N11 C51 1.347(5) . ?
N12 C52 1.317(6) . ?
N12 C60 1.366(6) . ?
C31 C36 1.368(10) . ?
C31 C32 1.389(12) . ?
C32 C33 1.326(11) . ?
C32 H32A 0.9500 . ?
C33 C34 1.351(14) . ?
C33 H33A 0.9500 . ?
C34 C35 1.312(13) . ?
C34 H34A 0.9500 . ?
C35 C36 1.452(11) . ?
C35 H35A 0.9500 . ?
C36 C37 1.381(13) . ?
C37 C38 1.381(11) . ?
C37 H37A 0.9500 . ?
C38 C39 1.400(9) . ?
C38 H38A 0.9500 . ?
C39 C40 1.464(8) . ?
C40 C41 1.378(8) . ?
C41 C42 1.388(7) . ?
C41 H41A 0.9500 . ?
C42 C43 1.456(7) . ?
C43 C48 1.386(7) . ?
C43 C44 1.407(7) . ?
C44 C45 1.358(9) . ?
C44 H44A 0.9500 . ?
C45 C46 1.405(8) . ?
C45 H45A 0.9500 . ?
C46 C47 1.389(7) . ?
C46 H46A 0.9500 . ?
C47 C48 1.385(7) . ?
C47 C49 1.475(6) . ?
C48 H48A 0.9500 . ?
C49 C50 1.377(6) . ?
C50 C51 1.397(7) . ?
C50 H50A 0.9500 . ?
C51 C52 1.471(6) . ?
C52 C53 1.418(7) . ?
C53 C54 1.345(8) . ?
C53 H53A 0.9500 . ?
C54 C55 1.404(8) . ?
C54 H54A 0.9500 . ?
C55 C56 1.423(8) . ?
C55 C60 1.436(7) . ?
C56 C57 1.336(9) . ?
C56 H56A 0.9500 . ?
C57 C58 1.398(9) . ?
C57 H57A 0.9500 . ?
C58 C59 1.362(8) . ?
C58 H58A 0.9500 . ?
C59 C60 1.401(7) . ?
C59 H59A 0.9500 . ?
P1 F5 1.481(11) . ?
P1 F6 1.486(11) . ?
P1 F1 1.505(8) . ?
P1 F4 1.560(10) . ?
P1 F3 1.571(10) . ?
P1 F2 1.579(10) . ?
P2 F9 1.525(18) . ?
P2 F11 1.534(18) . ?
P2 F7 1.565(18) . ?
P2 F8 1.590(19) . ?
P2 F10 1.59(2) . ?
P2 F12 1.61(2) . ?

loop_
_geom_hbond_atom_site_label_D
_geom_hbond_atom_site_label_H
_geom_hbond_atom_site_label_A
_geom_hbond_distance_DH
_geom_hbond_distance_HA
_geom_hbond_distance_DA
_geom_hbond_angle_DHA
_geom_hbond_site_symmetry_A
_geom_hbond_publ_flag
N3 H3B N11 0.86(3) 2.05(3) 2.892(5) 168(5) . yes
N9 H9A N5 0.87(3) 2.09(3) 2.933(6) 164(6) . yes
N4 H4B Cl1 0.88 2.54 3.378(3) 160.3 . yes
N10 H10A Cl1 0.88 2.50 3.343(3) 160.6 . yes
